data_7222152
loop_
_publ_author_name
'Maity, Tanmoy'
'Saha, Debraj'
'Bhunia, Susmita'
'Brandao, Paula'
'Das, Soma'
'Koner, Subratanath'

_publ_section_title
;
 A family of ligand and anion dependent structurally diverse Cu(II)
 Schiff-base complexes and their catalytic efficacy in O-arylation
 reaction in ethanolic medium
;
_journal_name_full 'RSC Adv.'
_journal_paper_doi 10.1039/C5RA14758A
_journal_year 2015
_chemical_formula_moiety 'C14 H21 Cu N5 O8, C H4 O'
_chemical_formula_sum 'C15 H25 Cu N5 O9'
_chemical_formula_weight 482.95
_chemical_name_systematic
; 
 ? 
;
_space_group_IT_number 14
_symmetry_cell_setting monoclinic
_symmetry_space_group_name_Hall '-P 2yn'
_symmetry_space_group_name_H-M 'P 1 21/n 1'
_atom_sites_solution_hydrogens geom
_atom_sites_solution_primary direct
_atom_sites_solution_secondary difmap
_audit_creation_method SHELXL-97
_audit_update_record
;
2015-05-16 deposited with the CCDC.
2015-09-14 downloaded from the CCDC.
;
_cell_angle_alpha 90.00
_cell_angle_beta 105.715(3)
_cell_angle_gamma 90.00
_cell_formula_units_Z 4
_cell_length_a 12.0035(5)
_cell_length_b 9.5610(4)
_cell_length_c 18.1151(8)
_cell_measurement_temperature 273(2)
_cell_volume 2001.28(15)
_computing_cell_refinement 'SMART APEX II'
_computing_data_collection 'SMART APEX II (Bruker,2010)'
_computing_data_reduction 'SMART APEX II'
_computing_structure_refinement 'SHELXL-97 (Sheldrick, 2008)'
_computing_structure_solution 'SHELXS-97 (Sheldrick, 2008)'
_diffrn_ambient_temperature 273(2)
_diffrn_measured_fraction_theta_full 0.993
_diffrn_measured_fraction_theta_max 0.993
_diffrn_radiation_monochromator graphite
_diffrn_radiation_source 'fine-focus sealed tube'
_diffrn_radiation_type MoK\a
_diffrn_radiation_wavelength 0.71073
_diffrn_reflns_av_R_equivalents 0.0596
_diffrn_reflns_av_sigmaI/netI 0.0673
_diffrn_reflns_limit_h_max 15
_diffrn_reflns_limit_h_min -15
_diffrn_reflns_limit_k_max 12
_diffrn_reflns_limit_k_min -12
_diffrn_reflns_limit_l_max 23
_diffrn_reflns_limit_l_min -23
_diffrn_reflns_number 18964
_diffrn_reflns_theta_full 27.31
_diffrn_reflns_theta_max 27.31
_diffrn_reflns_theta_min 1.83
_exptl_absorpt_coefficient_mu 1.151
_exptl_absorpt_correction_T_max 0.891
_exptl_absorpt_correction_T_min 0.871
_exptl_absorpt_correction_type multi-scan
_exptl_absorpt_process_details SADABAS
_exptl_crystal_colour blue
_exptl_crystal_density_diffrn 1.603
_exptl_crystal_density_method 'not measured'
_exptl_crystal_description block
_exptl_crystal_F_000 1004
_exptl_crystal_size_max 0.12
_exptl_crystal_size_mid 0.12
_exptl_crystal_size_min 0.10
_refine_diff_density_max 0.311
_refine_diff_density_min -0.372
_refine_diff_density_rms 0.074
_refine_ls_extinction_method none
_refine_ls_goodness_of_fit_ref 0.965
_refine_ls_hydrogen_treatment mixed
_refine_ls_matrix_type full
_refine_ls_number_parameters 274
_refine_ls_number_reflns 4521
_refine_ls_number_restraints 0
_refine_ls_restrained_S_all 0.965
_refine_ls_R_factor_all 0.0885
_refine_ls_R_factor_gt 0.0480
_refine_ls_shift/su_max 0.022
_refine_ls_shift/su_mean 0.007
_refine_ls_structure_factor_coef Fsqd
_refine_ls_weighting_details 'calc w=1/[\s^2^(Fo^2^)+(0.0654P)^2^+0.0000P] where P=(Fo^2^+2Fc^2^)/3'
_refine_ls_weighting_scheme calc
_refine_ls_wR_factor_gt 0.1112
_refine_ls_wR_factor_ref 0.1307
_reflns_number_gt 2859
_reflns_number_total 4521
_reflns_threshold_expression >2sigma(I)
_cod_data_source_file c5ra14758a2.cif
_cod_data_source_block sk_73
_cod_depositor_comments
;
The following automatic conversions were performed:

'_symmetry_cell_setting' value 'Monoclinic' changed to 'monoclinic'
according to
/usr/data/users/saulius/crontab/automatic-downloads/rss-feeds/RSC/lib/dictionaries/cif_core.dic
dictionary named 'cif_core.dic' version 2.4.2 from 2011-04-26.

Automatic conversion script
Id: cif_fix_values 3271 2015-04-21 07:52:19Z andrius 
;
_cod_original_sg_symbol_H-M P21/n
_cod_database_code 7222152

loop_
_symmetry_equiv_pos_as_xyz
'x, y, z'
'-x+1/2, y+1/2, -z+1/2'
'-x, -y, -z'
'x-1/2, -y-1/2, z-1/2'

loop_
_atom_site_label
_atom_site_type_symbol
_atom_site_fract_x
_atom_site_fract_y
_atom_site_fract_z
_atom_site_U_iso_or_equiv
_atom_site_adp_type
_atom_site_occupancy
_atom_site_symmetry_multiplicity
_atom_site_calc_flag
_atom_site_refinement_flags
Cu1 Cu 0.19784(3) 0.73704(4) -0.01178(2) 0.03484(16) Uani 1 1 d .
O1 O 0.20404(19) 0.5309(2) -0.00084(13) 0.0439(6) Uani 1 1 d .
O2 O 0.2941(3) 0.3592(3) -0.0341(2) 0.0998(12) Uani 1 1 d .
O3 O 0.3002(2) 0.5605(3) -0.08450(16) 0.0679(8) Uani 1 1 d .
O4 O 0.3465(2) 0.7457(2) 0.06146(14) 0.0445(6) Uani 1 1 d .
O5 O 0.71643(19) 0.9305(3) 0.18877(14) 0.0594(8) Uani 1 1 d .
O6 O 0.1694(2) 0.8978(3) 0.15220(16) 0.0636(8) Uani 1 1 d .
O7 O 0.1538(3) 0.7182(3) 0.21631(16) 0.0835(10) Uani 1 1 d .
O8 O 0.1054(2) 0.7045(3) 0.09423(14) 0.0614(8) Uani 1 1 d .
O9 O -0.3812(2) 0.4472(3) -0.17648(14) 0.0548(7) Uani 1 1 d .
H9 H -0.3626 0.3949 -0.1393 0.082 Uiso 1 1 calc R
N1 N 0.2685(3) 0.4816(4) -0.04049(19) 0.0540(9) Uani 1 1 d .
N2 N 0.1911(2) 0.9342(3) -0.02924(14) 0.0355(6) Uani 1 1 d .
N3 N 0.0429(2) 0.7295(3) -0.10162(14) 0.0333(6) Uani 1 1 d .
N4 N -0.1746(2) 0.5918(3) -0.18138(15) 0.0450(8) Uani 1 1 d .
H4A H -0.2425 0.5931 -0.2179 0.054 Uiso 1 1 calc R
H4B H -0.1690 0.5092 -0.1568 0.054 Uiso 1 1 calc R
N5 N 0.1425(2) 0.7740(4) 0.15378(17) 0.0434(8) Uani 1 1 d .
C1 C 0.0852(3) 0.9817(4) -0.08463(18) 0.0391(8) Uani 1 1 d .
H1A H 0.1003 1.0659 -0.1103 0.047 Uiso 1 1 calc R
H1B H 0.0261 1.0024 -0.0588 0.047 Uiso 1 1 calc R
C2 C 0.0458(3) 0.8666(4) -0.14152(18) 0.0390(8) Uani 1 1 d .
H2A H -0.0308 0.8879 -0.1740 0.047 Uiso 1 1 calc R
H2B H 0.0980 0.8595 -0.1739 0.047 Uiso 1 1 calc R
C3 C 0.0353(3) 0.6105(4) -0.15600(18) 0.0409(9) Uani 1 1 d .
H3A H 0.0456 0.5236 -0.1273 0.049 Uiso 1 1 calc R
H3B H 0.0979 0.6182 -0.1801 0.049 Uiso 1 1 calc R
C4 C -0.0784(3) 0.6046(4) -0.21781(18) 0.0426(9) Uani 1 1 d .
H4C H -0.0882 0.6889 -0.2487 0.051 Uiso 1 1 calc R
H4D H -0.0787 0.5250 -0.2511 0.051 Uiso 1 1 calc R
C5 C -0.1731(3) 0.7064(4) -0.12616(19) 0.0417(9) Uani 1 1 d .
H5A H -0.2322 0.6896 -0.0998 0.050 Uiso 1 1 calc R
H5B H -0.1907 0.7942 -0.1536 0.050 Uiso 1 1 calc R
C6 C -0.0568(3) 0.7165(4) -0.06843(18) 0.0382(8) Uani 1 1 d .
H6A H -0.0573 0.7970 -0.0359 0.046 Uiso 1 1 calc R
H6B H -0.0457 0.6340 -0.0361 0.046 Uiso 1 1 calc R
C7 C 0.2713(3) 1.0230(4) 0.00083(18) 0.0385(8) Uani 1 1 d .
H7 H 0.2569 1.1163 -0.0130 0.046 Uiso 1 1 calc R
C8 C 0.3801(3) 0.9913(4) 0.05334(17) 0.0347(8) Uani 1 1 d .
C9 C 0.4144(3) 0.8548(4) 0.07886(18) 0.0360(8) Uani 1 1 d .
C10 C 0.5283(3) 0.8337(4) 0.12490(18) 0.0412(9) Uani 1 1 d .
H10 H 0.5528 0.7440 0.1415 0.049 Uiso 1 1 calc R
C11 C 0.6035(3) 0.9443(4) 0.14556(18) 0.0440(9) Uani 1 1 d .
C12 C 0.5693(3) 1.0806(4) 0.12224(19) 0.0469(9) Uani 1 1 d .
H12 H 0.6199 1.1552 0.1377 0.056 Uiso 1 1 calc R
C13 C 0.4608(3) 1.1020(4) 0.07658(19) 0.0435(9) Uani 1 1 d .
H13 H 0.4385 1.1924 0.0599 0.052 Uiso 1 1 calc R
C14 C 0.7579(3) 0.7955(5) 0.2116(2) 0.0665(13) Uani 1 1 d .
H14A H 0.7175 0.7581 0.2462 0.100 Uiso 1 1 calc R
H14B H 0.8392 0.7999 0.2368 0.100 Uiso 1 1 calc R
H14C H 0.7453 0.7363 0.1673 0.100 Uiso 1 1 calc R
C15 C -0.4699(3) 0.5366(5) -0.1686(2) 0.0678(12) Uani 1 1 d .
H15A H -0.4639 0.5501 -0.1151 0.102 Uiso 1 1 calc R
H15B H -0.5436 0.4957 -0.1933 0.102 Uiso 1 1 calc R
H15C H -0.4629 0.6252 -0.1919 0.102 Uiso 1 1 calc R

loop_
_atom_site_aniso_label
_atom_site_aniso_U_11
_atom_site_aniso_U_22
_atom_site_aniso_U_33
_atom_site_aniso_U_23
_atom_site_aniso_U_13
_atom_site_aniso_U_12
Cu1 0.0316(2) 0.0278(3) 0.0387(3) 0.00369(19) -0.00136(17) -0.00093(18)
O1 0.0483(14) 0.0294(14) 0.0492(14) 0.0031(12) 0.0048(12) 0.0015(12)
O2 0.149(3) 0.044(2) 0.103(3) 0.0025(19) 0.028(2) 0.045(2)
O3 0.0602(17) 0.077(2) 0.0702(19) 0.0085(18) 0.0230(15) 0.0083(16)
O4 0.0358(12) 0.0346(15) 0.0515(14) 0.0103(12) -0.0080(11) -0.0061(11)
O5 0.0347(13) 0.069(2) 0.0596(17) 0.0095(15) -0.0123(12) -0.0132(14)
O6 0.0594(17) 0.0462(19) 0.076(2) 0.0011(16) 0.0021(15) 0.0034(15)
O7 0.120(3) 0.077(2) 0.0408(17) 0.0071(16) 0.0010(17) -0.018(2)
O8 0.0594(16) 0.083(2) 0.0377(14) -0.0189(15) 0.0058(13) -0.0250(15)
O9 0.0461(14) 0.0605(19) 0.0549(16) 0.0146(14) 0.0087(13) 0.0009(14)
N1 0.060(2) 0.039(2) 0.054(2) 0.0002(18) 0.0003(17) 0.0159(18)
N2 0.0349(14) 0.0283(16) 0.0388(15) 0.0017(13) 0.0025(12) -0.0005(13)
N3 0.0301(13) 0.0340(17) 0.0319(14) 0.0008(13) 0.0019(11) -0.0023(12)
N4 0.0371(15) 0.048(2) 0.0422(16) -0.0006(15) -0.0014(13) -0.0082(14)
N5 0.0323(15) 0.051(2) 0.0422(18) -0.0037(17) 0.0025(13) 0.0062(15)
C1 0.0356(18) 0.0285(19) 0.047(2) 0.0060(17) 0.0012(15) 0.0026(15)
C2 0.0386(18) 0.040(2) 0.0331(17) 0.0081(17) 0.0006(15) 0.0014(17)
C3 0.0371(18) 0.042(2) 0.0403(19) -0.0061(17) 0.0050(15) 0.0009(17)
C4 0.0431(19) 0.048(2) 0.0319(18) -0.0079(17) 0.0022(15) -0.0066(18)
C5 0.0337(18) 0.052(2) 0.0383(18) -0.0023(18) 0.0076(15) -0.0045(17)
C6 0.0363(18) 0.045(2) 0.0314(17) -0.0011(16) 0.0055(15) -0.0045(16)
C7 0.0440(19) 0.0288(19) 0.0407(19) -0.0025(16) 0.0082(16) 0.0001(16)
C8 0.0374(17) 0.0299(19) 0.0345(17) -0.0027(15) 0.0060(14) -0.0054(16)
C9 0.0363(17) 0.037(2) 0.0325(17) 0.0016(16) 0.0061(14) -0.0052(16)
C10 0.0385(18) 0.041(2) 0.0388(19) 0.0065(17) 0.0022(15) -0.0036(17)
C11 0.0378(19) 0.059(3) 0.0324(18) -0.0004(19) 0.0049(15) -0.0074(19)
C12 0.0422(19) 0.045(2) 0.046(2) -0.0101(19) -0.0003(17) -0.0144(18)
C13 0.048(2) 0.028(2) 0.051(2) -0.0071(17) 0.0075(18) -0.0059(17)
C14 0.038(2) 0.090(4) 0.060(3) 0.016(3) -0.0071(19) -0.003(2)
C15 0.064(3) 0.051(3) 0.081(3) 0.004(2) 0.007(2) 0.007(2)

loop_
_atom_type_symbol
_atom_type_description
_atom_type_scat_dispersion_real
_atom_type_scat_dispersion_imag
_atom_type_scat_source
C C 0.0033 0.0016 'International Tables Vol C Tables 4.2.6.8 and 6.1.1.4'
H H 0.0000 0.0000 'International Tables Vol C Tables 4.2.6.8 and 6.1.1.4'
N N 0.0061 0.0033 'International Tables Vol C Tables 4.2.6.8 and 6.1.1.4'
O O 0.0106 0.0060 'International Tables Vol C Tables 4.2.6.8 and 6.1.1.4'
Cu Cu 0.3201 1.2651 'International Tables Vol C Tables 4.2.6.8 and 6.1.1.4'

loop_
_geom_angle_atom_site_label_1
_geom_angle_atom_site_label_2
_geom_angle_atom_site_label_3
_geom_angle
N2 Cu1 O4 93.56(10)
N2 Cu1 O1 176.28(10)
O4 Cu1 O1 88.33(9)
N2 Cu1 N3 85.24(11)
O4 Cu1 N3 174.02(10)
O1 Cu1 N3 92.56(10)
N1 O1 Cu1 108.8(2)
C9 O4 Cu1 127.2(2)
C11 O5 C14 118.1(3)
C15 O9 H9 109.5
O2 N1 O3 122.7(4)
O2 N1 O1 118.8(4)
O3 N1 O1 118.5(3)
C7 N2 C1 119.7(3)
C7 N2 Cu1 126.0(2)
C1 N2 Cu1 114.3(2)
C6 N3 C2 113.3(3)
C6 N3 C3 106.9(2)
C2 N3 C3 110.7(3)
C6 N3 Cu1 109.21(19)
C2 N3 Cu1 102.17(18)
C3 N3 Cu1 114.72(19)
C5 N4 C4 111.8(3)
C5 N4 H4A 109.3
C4 N4 H4A 109.3
C5 N4 H4B 109.3
C4 N4 H4B 109.3
H4A N4 H4B 107.9
O7 N5 O6 118.5(3)
O7 N5 O8 119.6(4)
O6 N5 O8 122.0(3)
N2 C1 C2 107.3(3)
N2 C1 H1A 110.3
C2 C1 H1A 110.3
N2 C1 H1B 110.2
C2 C1 H1B 110.2
H1A C1 H1B 108.5
N3 C2 C1 110.8(3)
N3 C2 H2A 109.5
C1 C2 H2A 109.5
N3 C2 H2B 109.5
C1 C2 H2B 109.5
H2A C2 H2B 108.1
N3 C3 C4 113.5(3)
N3 C3 H3A 108.9
C4 C3 H3A 108.9
N3 C3 H3B 108.9
C4 C3 H3B 108.9
H3A C3 H3B 107.7
N4 C4 C3 109.2(2)
N4 C4 H4C 109.8
C3 C4 H4C 109.8
N4 C4 H4D 109.8
C3 C4 H4D 109.8
H4C C4 H4D 108.3
N4 C5 C6 110.9(3)
N4 C5 H5A 109.5
C6 C5 H5A 109.5
N4 C5 H5B 109.5
C6 C5 H5B 109.5
H5A C5 H5B 108.0
N3 C6 C5 115.0(3)
N3 C6 H6A 108.5
C5 C6 H6A 108.5
N3 C6 H6B 108.5
C5 C6 H6B 108.5
H6A C6 H6B 107.5
N2 C7 C8 125.9(3)
N2 C7 H7 117.0
C8 C7 H7 117.0
C9 C8 C7 123.3(3)
C9 C8 C13 118.6(3)
C7 C8 C13 117.9(3)
O4 C9 C10 118.0(3)
O4 C9 C8 123.5(3)
C10 C9 C8 118.5(3)
C11 C10 C9 120.8(3)
C11 C10 H10 119.6
C9 C10 H10 119.6
C10 C11 O5 123.7(4)
C10 C11 C12 121.1(3)
O5 C11 C12 115.2(3)
C13 C12 C11 118.7(3)
C13 C12 H12 120.6
C11 C12 H12 120.6
C12 C13 C8 122.3(3)
C12 C13 H13 118.9
C8 C13 H13 118.9
O5 C14 H14A 109.5
O5 C14 H14B 109.5
H14A C14 H14B 109.5
O5 C14 H14C 109.5
H14A C14 H14C 109.5
H14B C14 H14C 109.5
O9 C15 H15A 109.5
O9 C15 H15B 109.5
H15A C15 H15B 109.5
O9 C15 H15C 109.5
H15A C15 H15C 109.5
H15B C15 H15C 109.5

loop_
_geom_bond_atom_site_label_1
_geom_bond_atom_site_label_2
_geom_bond_distance
Cu1 N2 1.909(3)
Cu1 O4 1.915(2)
Cu1 O1 1.980(2)
Cu1 N3 2.115(2)
O1 N1 1.280(4)
O2 N1 1.207(4)
O3 N1 1.231(4)
O4 C9 1.309(4)
O5 C11 1.376(4)
O5 C14 1.404(5)
O6 N5 1.230(4)
O7 N5 1.226(4)
O8 N5 1.242(4)
O9 C15 1.402(4)
O9 H9 0.8200
N2 C7 1.289(4)
N2 C1 1.462(4)
N3 C6 1.484(4)
N3 C2 1.501(4)
N3 C3 1.492(4)
N4 C5 1.481(4)
N4 C4 1.482(4)
N4 H4A 0.9000
N4 H4B 0.9000
C1 C2 1.495(4)
C1 H1A 0.9700
C1 H1B 0.9700
C2 H2A 0.9700
C2 H2B 0.9700
C3 C4 1.514(4)
C3 H3A 0.9700
C3 H3B 0.9700
C4 H4C 0.9700
C4 H4D 0.9700
C5 C6 1.503(4)
C5 H5A 0.9700
C5 H5B 0.9700
C6 H6A 0.9700
C6 H6B 0.9700
C7 C8 1.424(4)
C7 H7 0.9300
C8 C9 1.409(5)
C8 C13 1.419(4)
C9 C10 1.409(4)
C10 C11 1.375(5)
C10 H10 0.9300
C11 C12 1.397(5)
C12 C13 1.356(4)
C12 H12 0.9300
C13 H13 0.9300
C14 H14A 0.9600
C14 H14B 0.9600
C14 H14C 0.9600
C15 H15A 0.9600
C15 H15B 0.9600
C15 H15C 0.9600
